data_2240133
loop_
_publ_author_name
'Vasanthi, R.'
'Reuben Jonathan, D.'
'Elizhlarasi, K. S.'
'Revathi, B. K.'
'Usha, G.'

_publ_section_title
;
 Crystal structure of
 (2<i>E</i>)-3-(3-ethoxy-4-hydroxyphenyl)-1-(4-hydroxyphenyl)prop-2-en-1-one
;
_journal_issue 11
_journal_name_full 'Acta Crystallographica Section E'
_journal_page_first o1202
_journal_page_last o1203
_journal_paper_doi 10.1107/S1600536814023368
_journal_volume 70
_journal_year 2014
_chemical_formula_iupac 'C17 H16 O4'
_chemical_formula_moiety 'C17 H16 O4'
_chemical_formula_sum 'C17 H16 O4'
_chemical_formula_weight 284.30
_chemical_name_systematic
;
(2<i>E</i>)-3-(3-Ethoxy-4-hydroxyphenyl)-1-(4-hydroxyphenyl)prop-2-en-1-one
;
_space_group_IT_number 61
_symmetry_cell_setting orthorhombic
_symmetry_space_group_name_Hall '-P 2ac 2ab'
_symmetry_space_group_name_H-M 'P b c a'
_atom_sites_solution_hydrogens geom
_atom_sites_solution_primary direct
_atom_sites_solution_secondary difmap
_audit_creation_method SHELXL-97
_cell_angle_alpha 90.00
_cell_angle_beta 90.00
_cell_angle_gamma 90.00
_cell_formula_units_Z 8
_cell_length_a 16.3670(4)
_cell_length_b 10.5512(3)
_cell_length_c 16.6153(4)
_cell_measurement_reflns_used 3592
_cell_measurement_temperature 293(2)
_cell_measurement_theta_max 28.39
_cell_measurement_theta_min 2.45
_cell_volume 2869.32(13)
_computing_cell_refinement
;
APEX2 and SAINT (Bruker, 2004)
;
_computing_data_collection
;
APEX2 (Bruker, 2004)
;
_computing_data_reduction
;
SAINT and XPREP (Bruker, 2004)
;
_computing_molecular_graphics
;
ORTEP-3 for Windows (Farrugia, 2012)
;
_computing_publication_material
;
SHELXL97 (Sheldrick, 2008)
;
_computing_structure_refinement
;
SHELXL97 (Sheldrick, 2008)
;
_computing_structure_solution
;
SHELXS97 (Sheldrick, 2008)
;
_diffrn_ambient_temperature 293(2)
_diffrn_measured_fraction_theta_full 0.982
_diffrn_measured_fraction_theta_max 0.982
_diffrn_measurement_device_type 'Bruker Kappa APEXII CCD'
_diffrn_measurement_method '\w and \f scan'
_diffrn_radiation_monochromator graphite
_diffrn_radiation_source 'fine-focus sealed tube'
_diffrn_radiation_type MoK\a
_diffrn_radiation_wavelength 0.71073
_diffrn_reflns_av_R_equivalents 0.0284
_diffrn_reflns_av_sigmaI/netI 0.0232
_diffrn_reflns_limit_h_max 21
_diffrn_reflns_limit_h_min -21
_diffrn_reflns_limit_k_max 14
_diffrn_reflns_limit_k_min -11
_diffrn_reflns_limit_l_max 22
_diffrn_reflns_limit_l_min -21
_diffrn_reflns_number 14416
_diffrn_reflns_theta_full 28.39
_diffrn_reflns_theta_max 28.39
_diffrn_reflns_theta_min 2.45
_diffrn_standards_number 0
_exptl_absorpt_coefficient_mu 0.094
_exptl_absorpt_correction_T_max 0.985
_exptl_absorpt_correction_T_min 0.970
_exptl_absorpt_correction_type multi-scan
_exptl_absorpt_process_details
;
(SADABS; Bruker, 2004)
;
_exptl_crystal_colour colourless
_exptl_crystal_density_diffrn 1.316
_exptl_crystal_density_method 'not measured'
_exptl_crystal_description block
_exptl_crystal_F_000 1200
_exptl_crystal_size_max 0.22
_exptl_crystal_size_mid 0.21
_exptl_crystal_size_min 0.19
_refine_diff_density_max 0.744
_refine_diff_density_min -0.434
_refine_ls_extinction_method none
_refine_ls_goodness_of_fit_ref 0.724
_refine_ls_hydrogen_treatment constr
_refine_ls_matrix_type full
_refine_ls_number_parameters 190
_refine_ls_number_reflns 3592
_refine_ls_number_restraints 0
_refine_ls_restrained_S_all 0.724
_refine_ls_R_factor_all 0.0756
_refine_ls_R_factor_gt 0.0575
_refine_ls_shift/su_max 0.000
_refine_ls_shift/su_mean 0.000
_refine_ls_structure_factor_coef Fsqd
_refine_ls_weighting_details 'calc w=1/[\s^2^(Fo^2^)+(0.1890P)^2^+2.3286P] where P=(Fo^2^+2Fc^2^)/3'
_refine_ls_weighting_scheme calc
_refine_ls_wR_factor_gt 0.1817
_refine_ls_wR_factor_ref 0.2145
_reflns_number_gt 2619
_reflns_number_total 3592
_reflns_threshold_expression I>2sigma(I)
_cod_data_source_file zs2316sup1.cif
_cod_data_source_block I
_cod_database_code 2240133
_cod_database_fobs_code 2240133

loop_
_symmetry_equiv_pos_as_xyz
'x, y, z'
'-x+1/2, -y, z+1/2'
'-x, y+1/2, -z+1/2'
'x+1/2, -y+1/2, -z'
'-x, -y, -z'
'x-1/2, y, -z-1/2'
'x, -y-1/2, z-1/2'
'-x-1/2, y-1/2, z'

loop_
_atom_site_type_symbol
_atom_site_label
_atom_site_fract_x
_atom_site_fract_y
_atom_site_fract_z
_atom_site_U_iso_or_equiv
_atom_site_adp_type
_atom_site_calc_flag
_atom_site_refinement_flags
_atom_site_occupancy
_atom_site_symmetry_multiplicity
C C8 0.4080(2) 1.4090(4) 0.5257(2) 0.0948(11) Uani d . 1 1
H H8A 0.4638 1.3812 0.5246 0.142 Uiso calc R 1 1
H H8B 0.4060 1.4969 0.5404 0.142 Uiso calc R 1 1
H H8C 0.3841 1.3980 0.4734 0.142 Uiso calc R 1 1
C C1 0.22651(13) 1.3374(2) 0.52630(13) 0.0481(5) Uani d . 1 1
C C2 0.14997(13) 1.39834(19) 0.52749(12) 0.0459(5) Uani d . 1 1
C C3 0.09113(13) 1.3644(2) 0.47328(13) 0.0519(5) Uani d . 1 1
H H3 0.0402 1.4036 0.4748 0.062 Uiso calc R 1 1
C C4 0.10695(12) 1.2720(2) 0.41605(12) 0.0464(5) Uani d . 1 1
H H4 0.0662 1.2491 0.3798 0.056 Uiso calc R 1 1
C C5 0.18244(11) 1.21328(18) 0.41214(11) 0.0405(4) Uani d . 1 1
C C6 0.24215(12) 1.2466(2) 0.46881(13) 0.0491(5) Uani d . 1 1
H H6 0.2929 1.2069 0.4676 0.059 Uiso calc R 1 1
C C7 0.19783(11) 1.11972(18) 0.34958(11) 0.0405(4) Uani d . 1 1
H H7 0.1538 1.0987 0.3169 0.049 Uiso calc R 1 1
C C9 0.26765(11) 1.0613(2) 0.33418(12) 0.0424(4) Uani d . 1 1
H H9 0.3122 1.0779 0.3673 0.051 Uiso calc R 1 1
C C10 0.27837(10) 0.97178(17) 0.26748(11) 0.0353(4) Uani d . 1 1
C C11 0.36197(10) 0.93496(16) 0.24468(10) 0.0331(4) Uani d . 1 1
C C12 0.37395(11) 0.83378(18) 0.19164(12) 0.0404(4) Uani d . 1 1
H H12 0.3289 0.7928 0.1695 0.048 Uiso calc R 1 1
C C13 0.45150(11) 0.79391(19) 0.17169(12) 0.0439(5) Uani d . 1 1
H H13 0.4586 0.7265 0.1363 0.053 Uiso calc R 1 1
C C14 0.51931(10) 0.85457(17) 0.20461(11) 0.0369(4) Uani d . 1 1
C C15 0.50858(11) 0.95616(18) 0.25631(12) 0.0388(4) Uani d . 1 1
H H15 0.5537 0.9978 0.2777 0.047 Uiso calc R 1 1
C C16 0.43087(11) 0.99521(17) 0.27588(11) 0.0383(4) Uani d . 1 1
H H16 0.4241 1.0634 0.3107 0.046 Uiso calc R 1 1
C C17 0.36220(17) 1.3339(3) 0.58491(17) 0.0685(7) Uani d . 1 1
H H17A 0.3649 1.2449 0.5706 0.082 Uiso calc R 1 1
H H17B 0.3866 1.3443 0.6377 0.082 Uiso calc R 1 1
O O1 0.13388(11) 1.48915(16) 0.58349(10) 0.0614(5) Uani d . 1 1
H H1 0.1742 1.4996 0.6120 0.092 Uiso calc R 1 1
O O2 0.27758(11) 1.3744(2) 0.58724(11) 0.0693(5) Uani d . 1 1
O O3 0.59416(8) 0.81036(15) 0.18410(10) 0.0521(4) Uani d . 1 1
H H3A 0.6294 0.8522 0.2071 0.078 Uiso calc R 1 1
O O4 0.21879(8) 0.92718(14) 0.23142(9) 0.0459(4) Uani d . 1 1

loop_
_atom_site_aniso_label
_atom_site_aniso_U_11
_atom_site_aniso_U_22
_atom_site_aniso_U_33
_atom_site_aniso_U_12
_atom_site_aniso_U_13
_atom_site_aniso_U_23
C8 0.073(2) 0.102(3) 0.109(3) -0.0156(18) 0.0008(18) -0.020(2)
C1 0.0428(10) 0.0523(11) 0.0490(11) 0.0000(8) 0.0078(8) -0.0092(8)
C2 0.0484(11) 0.0444(9) 0.0447(10) 0.0038(8) 0.0164(8) 0.0003(8)
C3 0.0447(11) 0.0565(12) 0.0546(12) 0.0179(9) 0.0094(9) 0.0036(9)
C4 0.0383(10) 0.0543(11) 0.0468(11) 0.0080(8) 0.0016(8) 0.0021(9)
C5 0.0352(9) 0.0435(9) 0.0430(10) 0.0025(7) 0.0056(7) 0.0001(7)
C6 0.0351(9) 0.0587(12) 0.0536(12) 0.0053(8) 0.0009(8) -0.0135(9)
C7 0.0327(8) 0.0458(9) 0.0429(10) 0.0003(7) -0.0004(7) -0.0022(7)
C9 0.0291(8) 0.0559(11) 0.0423(10) 0.0000(7) -0.0010(7) -0.0087(8)
C10 0.0264(8) 0.0425(9) 0.0370(9) -0.0010(6) 0.0000(6) 0.0016(7)
C11 0.0265(8) 0.0395(8) 0.0334(8) -0.0017(6) -0.0007(6) -0.0007(6)
C12 0.0300(8) 0.0465(10) 0.0447(10) -0.0037(7) -0.0052(7) -0.0093(7)
C13 0.0347(9) 0.0460(9) 0.0510(11) 0.0021(7) -0.0030(7) -0.0160(8)
C14 0.0266(8) 0.0411(8) 0.0428(9) 0.0009(6) 0.0008(6) 0.0003(7)
C15 0.0262(8) 0.0459(9) 0.0444(10) -0.0062(7) -0.0030(7) -0.0063(7)
C16 0.0302(9) 0.0414(9) 0.0433(10) -0.0036(7) 0.0007(7) -0.0081(7)
C17 0.0640(16) 0.0714(16) 0.0699(16) 0.0077(12) -0.0186(12) -0.0210(13)
O1 0.0625(10) 0.0616(9) 0.0600(10) 0.0136(8) 0.0132(8) -0.0155(7)
O2 0.0556(10) 0.0857(12) 0.0666(11) 0.0044(9) -0.0012(8) -0.0341(10)
O3 0.0292(7) 0.0553(8) 0.0719(10) 0.0039(6) 0.0018(6) -0.0147(7)
O4 0.0266(6) 0.0603(9) 0.0508(8) -0.0045(6) -0.0024(5) -0.0078(6)

loop_
_atom_type_symbol
_atom_type_description
_atom_type_scat_dispersion_real
_atom_type_scat_dispersion_imag
_atom_type_scat_source
C C 0.0033 0.0016 'International Tables Vol C Tables 4.2.6.8 and 6.1.1.4'
H H 0.0000 0.0000 'International Tables Vol C Tables 4.2.6.8 and 6.1.1.4'
O O 0.0106 0.0060 'International Tables Vol C Tables 4.2.6.8 and 6.1.1.4'

loop_
_geom_angle_atom_site_label_1
_geom_angle_atom_site_label_2
_geom_angle_atom_site_label_3
_geom_angle
C17 C8 H8A 109.5
C17 C8 H8B 109.5
H8A C8 H8B 109.5
C17 C8 H8C 109.5
H8A C8 H8C 109.5
H8B C8 H8C 109.5
O2 C1 C6 126.71(19)
O2 C1 C2 113.72(18)
C6 C1 C2 119.5(2)
O1 C2 C3 119.90(19)
O1 C2 C1 120.2(2)
C3 C2 C1 119.88(18)
C2 C3 C4 120.31(19)
C2 C3 H3 119.8
C4 C3 H3 119.8
C5 C4 C3 120.91(19)
C5 C4 H4 119.5
C3 C4 H4 119.5
C4 C5 C6 118.62(18)
C4 C5 C7 119.44(18)
C6 C5 C7 121.93(17)
C1 C6 C5 120.71(19)
C1 C6 H6 119.6
C5 C6 H6 119.6
C9 C7 C5 127.10(18)
C9 C7 H7 116.4
C5 C7 H7 116.4
C7 C9 C10 123.31(17)
C7 C9 H9 118.3
C10 C9 H9 118.3
O4 C10 C9 121.10(16)
O4 C10 C11 120.50(16)
C9 C10 C11 118.40(15)
C16 C11 C12 117.97(16)
C16 C11 C10 122.39(16)
C12 C11 C10 119.61(15)
C13 C12 C11 120.93(16)
C13 C12 H12 119.5
C11 C12 H12 119.5
C12 C13 C14 119.96(17)
C12 C13 H13 120.0
C14 C13 H13 120.0
O3 C14 C15 122.50(16)
O3 C14 C13 117.62(17)
C15 C14 C13 119.88(16)
C16 C15 C14 119.71(16)
C16 C15 H15 120.1
C14 C15 H15 120.1
C15 C16 C11 121.54(16)
C15 C16 H16 119.2
C11 C16 H16 119.2
O2 C17 C8 110.3(3)
O2 C17 H17A 109.6
C8 C17 H17A 109.6
O2 C17 H17B 109.6
C8 C17 H17B 109.6
H17A C17 H17B 108.1
C2 O1 H1 109.5
C1 O2 C17 118.63(17)
C14 O3 H3A 109.5

loop_
_geom_bond_atom_site_label_1
_geom_bond_atom_site_label_2
_geom_bond_distance
C8 C17 1.469(5)
C8 H8A 0.9600
C8 H8B 0.9600
C8 H8C 0.9600
C1 O2 1.370(3)
C1 C6 1.377(3)
C1 C2 1.408(3)
C2 O1 1.361(2)
C2 C3 1.366(3)
C3 C4 1.387(3)
C3 H3 0.9300
C4 C5 1.384(3)
C4 H4 0.9300
C5 C6 1.402(3)
C5 C7 1.455(3)
C6 H6 0.9300
C7 C9 1.323(3)
C7 H7 0.9300
C9 C10 1.467(3)
C9 H9 0.9300
C10 O4 1.237(2)
C10 C11 1.472(2)
C11 C16 1.394(2)
C11 C12 1.398(2)
C12 C13 1.378(3)
C12 H12 0.9300
C13 C14 1.393(3)
C13 H13 0.9300
C14 O3 1.354(2)
C14 C15 1.385(3)
C15 C16 1.376(3)
C15 H15 0.9300
C16 H16 0.9300
C17 O2 1.450(3)
C17 H17A 0.9700
C17 H17B 0.9700
O1 H1 0.8200
O3 H3A 0.8200

loop_
_geom_hbond_atom_site_label_D
_geom_hbond_atom_site_label_H
_geom_hbond_atom_site_label_A
_geom_hbond_site_symmetry_A
_geom_hbond_distance_DH
_geom_hbond_distance_HA
_geom_hbond_distance_DA
_geom_hbond_angle_DHA
O1 H1 O4 7_586 0.82 2.25 2.958(2) 145
O3 H3A O4 6_656 0.82 1.95 2.766(2) 171
C7 H7 O4 no 0.93 2.53 2.846(2) 100.

loop_
_geom_torsion_atom_site_label_1
_geom_torsion_atom_site_label_2
_geom_torsion_atom_site_label_3
_geom_torsion_atom_site_label_4
_geom_torsion
O2 C1 C2 O1 2.9(3)
C6 C1 C2 O1 -179.4(2)
O2 C1 C2 C3 -175.8(2)
C6 C1 C2 C3 1.9(3)
O1 C2 C3 C4 -179.95(19)
C1 C2 C3 C4 -1.3(3)
C2 C3 C4 C5 -0.6(3)
C3 C4 C5 C6 1.8(3)
C3 C4 C5 C7 -177.92(19)
O2 C1 C6 C5 176.6(2)
C2 C1 C6 C5 -0.7(3)
C4 C5 C6 C1 -1.1(3)
C7 C5 C6 C1 178.6(2)
C4 C5 C7 C9 175.3(2)
C6 C5 C7 C9 -4.5(3)
C5 C7 C9 C10 -177.43(18)
C7 C9 C10 O4 -14.2(3)
C7 C9 C10 C11 166.32(19)
O4 C10 C11 C16 171.05(18)
C9 C10 C11 C16 -9.5(3)
O4 C10 C11 C12 -10.8(3)
C9 C10 C11 C12 168.66(18)
C16 C11 C12 C13 0.8(3)
C10 C11 C12 C13 -177.40(18)
C11 C12 C13 C14 0.1(3)
C12 C13 C14 O3 178.93(19)
C12 C13 C14 C15 -1.1(3)
O3 C14 C15 C16 -178.90(18)
C13 C14 C15 C16 1.1(3)
C14 C15 C16 C11 -0.1(3)
C12 C11 C16 C15 -0.8(3)
C10 C11 C16 C15 177.37(18)
C6 C1 O2 C17 12.3(4)
C2 C1 O2 C17 -170.2(2)
C8 C17 O2 C1 76.2(3)
